data_4031065
loop_
_publ_author_name
'Atmuri, N. D. Prasad'
'Lubell, William D.'

_publ_section_title
;
 Insight into Transannular Cyclization Reactions To Synthesize
 Azabicyclo[X.Y.Z]alkanone Amino Acid Derivatives from 8-, 9-, and
 10-Membered Macrocyclic Dipeptide Lactams.
;
_journal_issue 10
_journal_name_full 'The Journal of organic chemistry'
_journal_page_first 4904
_journal_page_last 4918
_journal_paper_doi 10.1021/acs.joc.5b00237
_journal_volume 80
_journal_year 2015
_chemical_absolute_configuration rmad
_chemical_formula_moiety '2(C24 H23 I N2 O5), C3 H6 O'
_chemical_formula_sum 'C51 H52 I2 N4 O11'
_chemical_formula_weight 1150.76
_chemical_name_systematic
;
 ?
;
_space_group_crystal_system orthorhombic
_space_group_IT_number 19
_space_group_name_Hall 'P 2ac 2ab'
_space_group_name_H-M_alt 'P 21 21 21'
_symmetry_space_group_name_Hall 'P 2ac 2ab'
_symmetry_space_group_name_H-M 'P 21 21 21'
_atom_sites_solution_hydrogens mixed
_atom_sites_solution_primary direct
_audit_creation_date 2014-09-22
_audit_creation_method
;
Olex2 1.2
(compiled 2014.09.19 svn.r3010 for OlexSys, GUI svn.r4874)
;
_cell_angle_alpha 90
_cell_angle_beta 90
_cell_angle_gamma 90
_cell_formula_units_Z 4
_cell_length_a 5.2638(2)
_cell_length_b 19.7530(8)
_cell_length_c 46.4372(18)
_cell_measurement_reflns_used 9295
_cell_measurement_temperature 150
_cell_measurement_theta_max 70.004
_cell_measurement_theta_min 2.431
_cell_volume 4828.3(3)
_computing_cell_refinement 'SAINT v8.34A (Bruker, 2013)'
_computing_data_collection
;
APEX 2 (2013) Bruker AXS Inc., Madison, WI 53719-1173.
;
_computing_data_reduction 'SAINT v8.34A (Bruker, 2013)'
_computing_molecular_graphics 'Olex2 (Dolomanov et al., 2009)'
_computing_publication_material 'Olex2 (Dolomanov et al., 2009)'
_computing_structure_refinement 'XL (Sheldrick, 2008)'
_computing_structure_solution 'XT (Sheldrick, 2008)'
_diffrn_ambient_temperature 150
_diffrn_detector 'CCD area detector'
_diffrn_detector_area_resol_mean 8.3
_diffrn_detector_type 'Bruker Platinum 135 CCD Area Detector'
_diffrn_measured_fraction_theta_full 1.000
_diffrn_measured_fraction_theta_max 0.995
_diffrn_measurement_device 'k-geometry diffractometer'
_diffrn_measurement_device_type 'Bruker Microstar X8'
_diffrn_measurement_method '\w scans'
_diffrn_radiation_collimation 'Focusing mirrors'
_diffrn_radiation_monochromator 'Helios Mirror Optics'
_diffrn_radiation_probe x-ray
_diffrn_radiation_type CuK\a
_diffrn_radiation_wavelength 1.54178
_diffrn_reflns_av_R_equivalents 0.0737
_diffrn_reflns_av_unetI/netI 0.0441
_diffrn_reflns_laue_measured_fraction_full 1.000
_diffrn_reflns_laue_measured_fraction_max 0.995
_diffrn_reflns_limit_h_max 6
_diffrn_reflns_limit_h_min -5
_diffrn_reflns_limit_k_max 24
_diffrn_reflns_limit_k_min -24
_diffrn_reflns_limit_l_max 56
_diffrn_reflns_limit_l_min -56
_diffrn_reflns_number 90175
_diffrn_reflns_point_group_measured_fraction_full 0.999
_diffrn_reflns_point_group_measured_fraction_max 0.993
_diffrn_reflns_theta_full 67.679
_diffrn_reflns_theta_max 70.630
_diffrn_reflns_theta_min 1.903
_diffrn_source 'Rotating-anode X-ray tube'
_diffrn_source_target Cu
_diffrn_source_type 'Bruker Microstar/FR591 generator'
_exptl_absorpt_coefficient_mu 10.774
_exptl_absorpt_correction_T_max 0.7534
_exptl_absorpt_correction_T_min 0.5102
_exptl_absorpt_correction_type multi-scan
_exptl_absorpt_process_details
;
SADABS-2014/2 (Bruker,2014) was used for absorption correction.
wR2(int) was 0.1423 before and 0.0990 after correction.
The Ratio of minimum to maximum transmission is 0.6772.
The \l/2 correction factor is 0.00150.
;
_exptl_crystal_colour Colorless
_exptl_crystal_density_diffrn 1.583
_exptl_crystal_description block
_exptl_crystal_F_000 2320
_exptl_crystal_size_max 0.2
_exptl_crystal_size_mid 0.03
_exptl_crystal_size_min 0.02
_refine_diff_density_max 0.660
_refine_diff_density_min -0.460
_refine_diff_density_rms 0.067
_refine_ls_abs_structure_details
;
 Flack x determined using 3295 quotients [(I+)-(I-)]/[(I+)+(I-)]
 (Parsons, Flack and Wagner, Acta Cryst. B69 (2013) 249-259).
;
_refine_ls_abs_structure_Flack 0.020(3)
_refine_ls_extinction_method none
_refine_ls_goodness_of_fit_ref 1.047
_refine_ls_hydrogen_treatment mixed
_refine_ls_matrix_type full
_refine_ls_number_parameters 620
_refine_ls_number_reflns 9214
_refine_ls_number_restraints 14
_refine_ls_restrained_S_all 1.050
_refine_ls_R_factor_all 0.0347
_refine_ls_R_factor_gt 0.0301
_refine_ls_shift/su_max 0.001
_refine_ls_shift/su_mean 0.000
_refine_ls_structure_factor_coef Fsqd
_refine_ls_weighting_details 'w=1/[\s^2^(Fo^2^)+(0.0385P)^2^+0.2429P] where P=(Fo^2^+2Fc^2^)/3'
_refine_ls_weighting_scheme calc
_refine_ls_wR_factor_gt 0.0734
_refine_ls_wR_factor_ref 0.0752
_reflns_Friedel_coverage 0.726
_reflns_friedel_fraction_full 0.998
_reflns_friedel_fraction_max 0.990
_reflns_number_gt 8442
_reflns_number_total 9214
_reflns_threshold_expression 'I > 2\s(I)'
_cod_data_source_file jo5b00237_si_003.cif
_cod_data_source_block lube80
_cod_depositor_comments
;
The following automatic conversions were performed:

'_diffrn_radiation_probe' value 'X-ray' changed to 'x-ray' according
to
/usr/data/users/saulius/crontab/automatic-downloads/current/ACS/lib/dictionaries/cif_core.dic
dictionary named 'cif_core.dic' version 2.4.2 from 2011-04-26.

Automatic conversion script
Id: cif_fix_values 3271 2015-04-21 07:52:19Z andrius 
;
_cod_database_code 4031065
_shelxl_version_number 2014-3
_shelx_space_group_comment
;
The symmetry employed for this shelxl refinement is uniquely defined
by the following loop, which should always be used as a source of
symmetry information in preference to the above space-group names.
They are only intended as comments.
;
_shelx_estimated_absorpt_t_max 0.813
_shelx_estimated_absorpt_t_min 0.222
_olex2_refinement_description
;
1. Fixed Uiso
 At 1.2 times of:
  All C(H) groups, All C(H,H) groups
 At 1.5 times of:
  All C(H,H,H) groups
2. Restrained distances
 O61B-C61B \\sim O61A-C61A
 with sigma of 0.01
 C61B-C62B \\sim C61B-C63B \\sim C61A-C62A \\sim C61A-C63A
 with sigma of 0.01
 O61B-C62B \\sim O61B-C63B \\sim O61A-C62A \\sim O61A-C63A
 with sigma of 0.04
 C63B-C62B \\sim C63A-C62A
 with sigma of 0.04
3. Uiso/Uaniso restraints and constraints
: with sigma of 0.04 and sigma for terminal atoms of 0.08
Uiso(O61A) = Uiso(O61B)
Uiso(C61A) = Uiso(C61B)
Uiso(C62A) = Uiso(C62B)
Uiso(C63A) = Uiso(C63B)
4. Others
 Sof(O61B)=Sof(C61B)=Sof(C62B)=Sof(H62D)=Sof(H62E)=Sof(H62F)=Sof(C63B)=
 Sof(H63D)=Sof(H63E)=Sof(H63F)=1-FVAR(1)
 Sof(O61A)=Sof(C61A)=Sof(C62A)=Sof(H62A)=Sof(H62B)=Sof(H62C)=Sof(C63A)=
 Sof(H63A)=Sof(H63B)=Sof(H63C)=FVAR(1)
5.a Ternary CH refined with riding coordinates:
 C2(H2A), C3(H3), C4(H4), C7(H7), C12(H12), C32(H32A), C33(H33), C34(H34),
 C37(H37), C42(H42)
5.b Secondary CH2 refined with riding coordinates:
 C5(H5A,H5B), C6(H6A,H6B), C11(H11A,H11B), C35(H35A,H35B), C36(H36A,H36B),
 C41(H41A,H41B)
5.c Aromatic/amide H refined with riding coordinates:
 C14(H14), C15(H15), C16(H16), C17(H17), C20(H20), C21(H21), C22(H22),
 C23(H23), C44(H44), C45(H45), C46(H46), C47(H47), C50(H50), C51(H51), C52(H52),
  C53(H53)
5.d Idealised Me refined as rotating group:
 C9(H9A,H9B,H9C), C39(H39A,H39B,H39C), C62A(H62A,H62B,H62C), C63A(H63A,H63B,
 H63C), C62B(H62D,H62E,H62F), C63B(H63D,H63E,H63F)
;
_olex2_submission_special_instructions 'No special instructions were received'

loop_
_space_group_symop_operation_xyz
'x, y, z'
'-x+1/2, -y, z+1/2'
'-x, y+1/2, -z+1/2'
'x+1/2, -y+1/2, -z'

loop_
_atom_site_label
_atom_site_type_symbol
_atom_site_fract_x
_atom_site_fract_y
_atom_site_fract_z
_atom_site_U_iso_or_equiv
_atom_site_adp_type
_atom_site_occupancy
_atom_site_site_symmetry_order
_atom_site_calc_flag
_atom_site_refinement_flags_posn
_atom_site_refinement_flags_adp
_atom_site_refinement_flags_occupancy
_atom_site_disorder_assembly
_atom_site_disorder_group
I1 I 0.74413(6) 0.19359(2) 0.52958(2) 0.03704(10) Uani 1 1 d . . . . .
O1 O 1.0078(7) 0.39211(17) 0.60527(8) 0.0340(8) Uani 1 1 d . . . . .
O2 O 1.5988(7) 0.2916(3) 0.63342(9) 0.0576(13) Uani 1 1 d . . . . .
O3 O 1.3857(7) 0.2599(2) 0.67260(8) 0.0483(10) Uani 1 1 d . . . . .
O4 O 0.4231(6) 0.38583(17) 0.54251(7) 0.0268(7) Uani 1 1 d . . . . .
O5 O 0.6777(5) 0.45133(15) 0.51455(6) 0.0243(6) Uani 1 1 d . . . . .
N1 N 1.1531(7) 0.28343(19) 0.59993(8) 0.0250(8) Uani 1 1 d . . . . .
N2 N 0.8552(8) 0.3761(2) 0.54350(9) 0.0260(9) Uani 1 1 d . . . . .
H2 H 0.977(10) 0.391(2) 0.5381(10) 0.010(13) Uiso 1 1 d . . . . .
C1 C 1.0164(9) 0.3401(2) 0.59196(10) 0.0258(10) Uani 1 1 d . . . . .
C2 C 0.8669(8) 0.3230(2) 0.56460(9) 0.0220(9) Uani 1 1 d . . . . .
H2A H 0.6890 0.3115 0.5704 0.026 Uiso 1 1 calc R . . . .
C3 C 0.9952(9) 0.2581(2) 0.55402(10) 0.0247(10) Uani 1 1 d . . . . .
H3 H 1.1402 0.2713 0.5413 0.030 Uiso 1 1 calc R . . . .
C4 C 1.1044(9) 0.2249(2) 0.58096(10) 0.0272(10) Uani 1 1 d . . . . .
H4 H 1.2690 0.2024 0.5761 0.033 Uiso 1 1 calc R . . . .
C5 C 0.9473(10) 0.1783(3) 0.59985(11) 0.0337(12) Uani 1 1 d . . . . .
H5A H 0.9558 0.1308 0.5931 0.040 Uiso 1 1 calc R . . . .
H5B H 0.7675 0.1929 0.6007 0.040 Uiso 1 1 calc R . . . .
C6 C 1.0806(11) 0.1871(3) 0.62924(12) 0.0414(13) Uani 1 1 d . . . . .
H6A H 1.2322 0.1576 0.6306 0.050 Uiso 1 1 calc R . . . .
H6B H 0.9635 0.1760 0.6452 0.050 Uiso 1 1 calc R . . . .
C7 C 1.1575(9) 0.2629(3) 0.63014(10) 0.0290(11) Uani 1 1 d . . . . .
H7 H 1.0243 0.2888 0.6408 0.035 Uiso 1 1 calc R . . . .
C8 C 1.4082(9) 0.2738(3) 0.64450(11) 0.0297(11) Uani 1 1 d . . . . .
C9 C 1.6097(12) 0.2680(4) 0.69003(13) 0.0541(17) Uani 1 1 d . . . . .
H9A H 1.5623 0.2672 0.7104 0.081 Uiso 1 1 calc GR . . . .
H9B H 1.6909 0.3113 0.6855 0.081 Uiso 1 1 calc GR . . . .
H9C H 1.7285 0.2310 0.6861 0.081 Uiso 1 1 calc GR . . . .
C10 C 0.6334(8) 0.4027(2) 0.53462(10) 0.0223(9) Uani 1 1 d . . . . .
C11 C 0.4563(8) 0.4887(2) 0.50515(10) 0.0247(10) Uani 1 1 d . . . . .
H11A H 0.3651 0.5079 0.5219 0.030 Uiso 1 1 calc R . . . .
H11B H 0.3387 0.4586 0.4945 0.030 Uiso 1 1 calc R . . . .
C12 C 0.5524(8) 0.5447(2) 0.48573(10) 0.0233(10) Uani 1 1 d . . . . .
H12 H 0.6977 0.5683 0.4953 0.028 Uiso 1 1 calc R . . . .
C13 C 0.3452(9) 0.5958(2) 0.47902(10) 0.0234(10) Uani 1 1 d . . . . .
C14 C 0.2048(9) 0.6354(2) 0.49773(11) 0.0294(10) Uani 1 1 d . . . . .
H14 H 0.2336 0.6332 0.5179 0.035 Uiso 1 1 calc R . . . .
C15 C 0.0211(10) 0.6785(2) 0.48653(12) 0.0333(12) Uani 1 1 d . . . . .
H15 H -0.0754 0.7064 0.4991 0.040 Uiso 1 1 calc R . . . .
C16 C -0.0226(9) 0.6810(3) 0.45684(12) 0.0358(12) Uani 1 1 d . . . . .
H16 H -0.1507 0.7101 0.4495 0.043 Uiso 1 1 calc R . . . .
C17 C 0.1170(9) 0.6419(3) 0.43810(12) 0.0330(12) Uani 1 1 d . . . . .
H17 H 0.0865 0.6439 0.4180 0.040 Uiso 1 1 calc R . . . .
C18 C 0.3024(9) 0.5996(2) 0.44911(10) 0.0256(10) Uani 1 1 d . . . . .
C19 C 0.4840(9) 0.5543(3) 0.43478(10) 0.0261(10) Uani 1 1 d . . . . .
C20 C 0.5261(11) 0.5419(3) 0.40568(11) 0.0367(12) Uani 1 1 d . . . . .
H20 H 0.4249 0.5632 0.3914 0.044 Uiso 1 1 calc R . . . .
C21 C 0.7198(12) 0.4977(3) 0.39810(11) 0.0426(13) Uani 1 1 d . . . . .
H21 H 0.7513 0.4888 0.3783 0.051 Uiso 1 1 calc R . . . .
C22 C 0.8676(10) 0.4664(3) 0.41873(12) 0.0364(12) Uani 1 1 d . . . . .
H22 H 1.0010 0.4369 0.4130 0.044 Uiso 1 1 calc R . . . .
C23 C 0.8225(9) 0.4776(2) 0.44797(10) 0.0300(10) Uani 1 1 d . . . . .
H23 H 0.9207 0.4551 0.4622 0.036 Uiso 1 1 calc R . . . .
C24 C 0.6326(9) 0.5221(2) 0.45576(10) 0.0261(10) Uani 1 1 d . . . . .
I31 I 1.18913(6) 0.44252(2) 0.33386(2) 0.04054(10) Uani 1 1 d . . . . .
O31 O 0.9385(8) 0.6648(2) 0.27118(9) 0.0457(10) Uani 1 1 d . . . . .
O32 O 0.3475(8) 0.5715(4) 0.23772(9) 0.087(2) Uani 1 1 d . . . . .
O33 O 0.5586(7) 0.5622(2) 0.19652(7) 0.0445(10) Uani 1 1 d . . . . .
O34 O 0.6617(6) 0.64302(18) 0.33569(8) 0.0351(8) Uani 1 1 d . . . . .
O35 O 0.9407(6) 0.70575(18) 0.36161(8) 0.0340(8) Uani 1 1 d . . . . .
N31 N 0.7891(8) 0.5559(2) 0.26977(8) 0.0326(9) Uani 1 1 d . . . . .
N32 N 1.0887(8) 0.6288(2) 0.33109(10) 0.0310(9) Uani 1 1 d . . . . .
H32 H 1.233(16) 0.644(3) 0.3329(15) 0.06(2) Uiso 1 1 d . . . . .
C31 C 0.9249(10) 0.6089(3) 0.28109(11) 0.0327(12) Uani 1 1 d . . . . .
C32 C 1.0706(9) 0.5826(2) 0.30735(10) 0.0288(10) Uani 1 1 d . . . . .
H32A H 1.2477 0.5723 0.3009 0.035 Uiso 1 1 calc R . . . .
C33 C 0.9419(9) 0.5153(2) 0.31378(10) 0.0269(10) Uani 1 1 d . . . . .
H33 H 0.7981 0.5243 0.3273 0.032 Uiso 1 1 calc R . . . .
C34 C 0.8277(11) 0.4914(3) 0.28510(11) 0.0358(12) Uani 1 1 d . . . . .
H34 H 0.6606 0.4687 0.2885 0.043 Uiso 1 1 calc R . . . .
C35 C 0.9844(15) 0.4507(4) 0.26391(12) 0.0574(18) Uani 1 1 d . . . . .
H35A H 0.9693 0.4015 0.2676 0.069 Uiso 1 1 calc R . . . .
H35B H 1.1658 0.4639 0.2646 0.069 Uiso 1 1 calc R . . . .
C36 C 0.8623(17) 0.4703(4) 0.23502(13) 0.072(2) Uani 1 1 d . . . . .
H36A H 0.7107 0.4421 0.2311 0.086 Uiso 1 1 calc R . . . .
H36B H 0.9847 0.4646 0.2190 0.086 Uiso 1 1 calc R . . . .
C37 C 0.7879(10) 0.5453(3) 0.23861(10) 0.0394(13) Uani 1 1 d . . . . .
H37 H 0.9222 0.5743 0.2297 0.047 Uiso 1 1 calc R . . . .
C38 C 0.5385(9) 0.5617(3) 0.22522(11) 0.0354(12) Uani 1 1 d . . . . .
C39 C 0.3317(12) 0.5747(4) 0.18035(13) 0.0600(19) Uani 1 1 d . . . . .
H39A H 0.3752 0.5813 0.1600 0.090 Uiso 1 1 calc GR . . . .
H39B H 0.2477 0.6154 0.1877 0.090 Uiso 1 1 calc GR . . . .
H39C H 0.2169 0.5359 0.1822 0.090 Uiso 1 1 calc GR . . . .
C40 C 0.8780(9) 0.6582(2) 0.34215(10) 0.0281(11) Uani 1 1 d . . . . .
C41 C 0.7259(10) 0.7407(3) 0.37483(11) 0.0349(11) Uani 1 1 d . . . . .
H41A H 0.6262 0.7090 0.3869 0.042 Uiso 1 1 calc R . . . .
H41B H 0.6129 0.7598 0.3598 0.042 Uiso 1 1 calc R . . . .
C42 C 0.8375(9) 0.7967(2) 0.39313(10) 0.0299(10) Uani 1 1 d . . . . .
H42 H 0.9692 0.7766 0.4061 0.036 Uiso 1 1 calc R . . . .
C43 C 0.6353(9) 0.8304(2) 0.41171(10) 0.0280(10) Uani 1 1 d . . . . .
C44 C 0.4561(9) 0.8014(3) 0.42966(11) 0.0295(10) Uani 1 1 d . . . . .
H44 H 0.4504 0.7538 0.4325 0.035 Uiso 1 1 calc R . . . .
C45 C 0.2844(10) 0.8440(2) 0.44350(10) 0.0309(10) Uani 1 1 d . . . . .
H45 H 0.1578 0.8253 0.4557 0.037 Uiso 1 1 calc R . . . .
C46 C 0.2966(10) 0.9130(3) 0.43964(10) 0.0327(11) Uani 1 1 d . . . . .
H46 H 0.1779 0.9412 0.4493 0.039 Uiso 1 1 calc R . . . .
C47 C 0.4766(9) 0.9424(3) 0.42207(10) 0.0322(11) Uani 1 1 d . . . . .
H47 H 0.4843 0.9901 0.4198 0.039 Uiso 1 1 calc R . . . .
C48 C 0.6451(9) 0.9006(2) 0.40787(10) 0.0274(10) Uani 1 1 d . . . . .
C49 C 0.8463(9) 0.9165(2) 0.38689(10) 0.0280(10) Uani 1 1 d . . . . .
C50 C 0.9347(11) 0.9785(3) 0.37728(12) 0.0369(12) Uani 1 1 d . . . . .
H50 H 0.8614 1.0194 0.3841 0.044 Uiso 1 1 calc R . . . .
C51 C 1.1318(11) 0.9800(3) 0.35751(12) 0.0427(14) Uani 1 1 d . . . . .
H51 H 1.1986 1.0222 0.3513 0.051 Uiso 1 1 calc R . . . .
C52 C 1.2320(11) 0.9202(3) 0.34675(11) 0.0425(13) Uani 1 1 d . . . . .
H52 H 1.3593 0.9217 0.3323 0.051 Uiso 1 1 calc R . . . .
C53 C 1.1466(10) 0.8573(3) 0.35710(12) 0.0389(13) Uani 1 1 d . . . . .
H53 H 1.2196 0.8164 0.3502 0.047 Uiso 1 1 calc R . . . .
C54 C 0.9540(9) 0.8560(3) 0.37747(11) 0.0315(11) Uani 1 1 d . . . . .
O61A O 1.052(4) 0.6462(8) 0.7509(4) 0.170(6) Uiso 0.655(8) 1 d . U P A 1
C61A C 1.020(3) 0.7009(7) 0.7391(2) 0.074(3) Uiso 0.655(8) 1 d . U P A 1
C62A C 0.921(3) 0.7524(7) 0.7573(3) 0.102(4) Uiso 0.655(8) 1 d . U P A 1
H62A H 0.7502 0.7649 0.7507 0.152 Uiso 0.655(8) 1 calc GR . P A 1
H62B H 1.0317 0.7921 0.7566 0.152 Uiso 0.655(8) 1 calc GR . P A 1
H62C H 0.9109 0.7355 0.7771 0.152 Uiso 0.655(8) 1 calc GR . P A 1
C63A C 1.054(4) 0.7102(9) 0.7083(3) 0.104(4) Uiso 0.655(8) 1 d . U P A 1
H63A H 1.1903 0.6805 0.7015 0.155 Uiso 0.655(8) 1 calc GR . P A 1
H63B H 1.0985 0.7575 0.7044 0.155 Uiso 0.655(8) 1 calc GR . P A 1
H63C H 0.8954 0.6989 0.6983 0.155 Uiso 0.655(8) 1 calc GR . P A 1
O61B O 0.156(6) 0.6810(17) 0.7542(6) 0.170(6) Uiso 0.345(8) 1 d . U P A 2
C61B C 0.085(4) 0.6882(13) 0.7291(5) 0.074(3) Uiso 0.345(8) 1 d . U P A 2
C62B C -0.107(5) 0.7357(14) 0.7200(7) 0.102(4) Uiso 0.345(8) 1 d . U P A 2
H62D H -0.2698 0.7120 0.7179 0.152 Uiso 0.345(8) 1 calc GR . P A 2
H62E H -0.0580 0.7558 0.7016 0.152 Uiso 0.345(8) 1 calc GR . P A 2
H62F H -0.1247 0.7714 0.7345 0.152 Uiso 0.345(8) 1 calc GR . P A 2
C63B C 0.271(6) 0.6780(16) 0.7070(5) 0.104(4) Uiso 0.345(8) 1 d . U P A 2
H63D H 0.3682 0.7199 0.7041 0.155 Uiso 0.345(8) 1 calc GR . P A 2
H63E H 0.1858 0.6658 0.6890 0.155 Uiso 0.345(8) 1 calc GR . P A 2
H63F H 0.3870 0.6415 0.7127 0.155 Uiso 0.345(8) 1 calc GR . P A 2

loop_
_atom_site_aniso_label
_atom_site_aniso_U_11
_atom_site_aniso_U_22
_atom_site_aniso_U_33
_atom_site_aniso_U_23
_atom_site_aniso_U_13
_atom_site_aniso_U_12
I1 0.04610(19) 0.03176(16) 0.03327(16) -0.00667(13) -0.00478(16) -0.00373(15)
O1 0.0412(19) 0.0266(19) 0.0341(19) -0.0017(16) -0.0072(17) -0.0019(16)
O2 0.0253(19) 0.105(4) 0.043(2) 0.021(2) -0.0020(17) -0.006(2)
O3 0.037(2) 0.078(3) 0.030(2) 0.0091(19) -0.0072(16) 0.000(2)
O4 0.0198(15) 0.0301(18) 0.0305(18) 0.0046(14) -0.0001(14) 0.0005(14)
O5 0.0212(14) 0.0239(16) 0.0280(16) 0.0073(13) -0.0013(13) 0.0027(13)
N1 0.0257(19) 0.027(2) 0.0228(19) 0.0054(15) -0.0027(16) 0.0003(16)
N2 0.0180(19) 0.028(2) 0.032(2) 0.0081(17) -0.0005(18) -0.0022(17)
C1 0.025(2) 0.027(3) 0.025(2) 0.005(2) 0.002(2) -0.004(2)
C2 0.024(2) 0.020(2) 0.022(2) 0.0019(17) -0.0016(18) -0.0014(18)
C3 0.028(2) 0.023(2) 0.024(2) 0.0004(19) -0.0002(19) -0.0022(19)
C4 0.026(2) 0.022(2) 0.033(3) 0.002(2) 0.001(2) 0.0043(19)
C5 0.042(3) 0.026(3) 0.032(3) 0.010(2) -0.004(2) -0.005(2)
C6 0.050(3) 0.036(3) 0.038(3) 0.018(3) -0.010(3) -0.007(3)
C7 0.024(2) 0.036(3) 0.027(2) 0.008(2) -0.004(2) 0.000(2)
C8 0.024(2) 0.036(3) 0.029(3) 0.006(2) -0.002(2) 0.001(2)
C9 0.045(3) 0.079(5) 0.038(3) 0.002(3) -0.018(3) 0.003(3)
C10 0.026(2) 0.018(2) 0.022(2) -0.0023(18) -0.0045(19) -0.0025(18)
C11 0.020(2) 0.026(2) 0.028(2) 0.0026(19) -0.0038(19) 0.0036(19)
C12 0.023(2) 0.023(2) 0.024(2) 0.0011(19) -0.0035(18) 0.0006(18)
C13 0.025(2) 0.020(2) 0.026(2) 0.0046(18) -0.0004(19) -0.0052(18)
C14 0.029(2) 0.024(2) 0.034(3) 0.0051(19) 0.004(2) -0.003(2)
C15 0.031(2) 0.024(3) 0.045(3) 0.006(2) 0.007(2) 0.006(2)
C16 0.025(2) 0.032(3) 0.050(3) 0.015(2) -0.002(2) 0.001(2)
C17 0.030(2) 0.034(3) 0.035(3) 0.013(2) -0.006(2) -0.004(2)
C18 0.027(2) 0.021(2) 0.029(2) 0.0072(18) -0.006(2) -0.0027(19)
C19 0.026(2) 0.026(2) 0.026(2) 0.004(2) -0.0026(19) -0.003(2)
C20 0.046(3) 0.039(3) 0.026(3) 0.008(2) -0.005(2) -0.001(2)
C21 0.055(3) 0.044(3) 0.029(3) -0.001(2) 0.007(3) -0.001(3)
C22 0.036(3) 0.034(3) 0.039(3) -0.005(2) 0.006(2) 0.001(2)
C23 0.031(2) 0.028(2) 0.032(2) 0.001(2) 0.003(2) 0.001(2)
C24 0.027(2) 0.024(2) 0.027(2) 0.0035(19) -0.004(2) -0.0057(19)
I31 0.0448(2) 0.04103(19) 0.03575(17) 0.00921(15) 0.00100(16) 0.01164(16)
O31 0.049(2) 0.041(2) 0.047(2) 0.0141(19) 0.0027(19) 0.0075(19)
O32 0.032(2) 0.193(7) 0.036(2) -0.025(3) -0.0024(19) 0.027(3)
O33 0.0379(19) 0.072(3) 0.0232(18) 0.0003(19) -0.0034(15) 0.012(2)
O34 0.0243(16) 0.042(2) 0.039(2) -0.0113(17) -0.0013(16) 0.0046(14)
O35 0.0274(16) 0.035(2) 0.039(2) -0.0155(16) -0.0032(15) 0.0088(16)
N31 0.034(2) 0.041(2) 0.0226(19) -0.0025(17) -0.0005(17) 0.011(2)
N32 0.022(2) 0.034(2) 0.038(2) -0.009(2) 0.0012(19) 0.0034(18)
C31 0.033(3) 0.036(3) 0.030(3) 0.003(2) 0.006(2) 0.008(2)
C32 0.028(2) 0.031(3) 0.027(2) 0.000(2) 0.002(2) 0.006(2)
C33 0.028(2) 0.028(3) 0.024(2) 0.001(2) 0.003(2) 0.008(2)
C34 0.041(3) 0.037(3) 0.029(3) -0.001(2) -0.002(2) 0.004(2)
C35 0.086(5) 0.054(4) 0.032(3) -0.014(3) -0.009(3) 0.035(4)
C36 0.106(6) 0.072(5) 0.037(3) -0.021(3) -0.017(4) 0.055(4)
C37 0.034(3) 0.061(4) 0.023(2) -0.004(2) 0.005(2) 0.012(3)
C38 0.028(2) 0.050(3) 0.028(3) -0.006(3) 0.003(2) 0.001(3)
C39 0.041(3) 0.103(6) 0.035(3) -0.006(3) -0.014(3) 0.014(4)
C40 0.031(3) 0.025(3) 0.029(3) -0.0040(19) -0.003(2) 0.004(2)
C41 0.028(2) 0.037(3) 0.040(3) -0.010(2) 0.001(2) 0.003(2)
C42 0.029(2) 0.032(3) 0.029(2) -0.002(2) -0.002(2) 0.006(2)
C43 0.028(2) 0.028(2) 0.028(2) -0.004(2) -0.004(2) 0.002(2)
C44 0.029(2) 0.026(2) 0.034(3) -0.001(2) -0.006(2) 0.001(2)
C45 0.028(2) 0.039(3) 0.025(2) -0.003(2) 0.000(2) -0.002(2)
C46 0.036(3) 0.035(3) 0.027(2) -0.005(2) 0.001(2) 0.006(2)
C47 0.040(3) 0.027(2) 0.030(3) -0.004(2) -0.003(2) 0.003(2)
C48 0.030(2) 0.027(2) 0.025(2) -0.0008(19) -0.001(2) 0.002(2)
C49 0.029(2) 0.030(2) 0.025(2) 0.0017(19) -0.005(2) 0.000(2)
C50 0.042(3) 0.031(3) 0.037(3) 0.009(2) 0.001(2) 0.003(2)
C51 0.041(3) 0.046(3) 0.042(3) 0.019(3) 0.002(3) -0.001(3)
C52 0.033(3) 0.060(4) 0.034(3) 0.013(2) 0.006(2) 0.002(3)
C53 0.032(3) 0.048(3) 0.037(3) -0.001(2) 0.005(2) 0.010(2)
C54 0.029(2) 0.036(3) 0.029(3) 0.002(2) 0.000(2) 0.002(2)

loop_
_atom_type_symbol
_atom_type_description
_atom_type_scat_dispersion_real
_atom_type_scat_dispersion_imag
_atom_type_scat_source
C C 0.0181 0.0091 'International Tables Vol C Tables 4.2.6.8 and 6.1.1.4'
H H 0.0000 0.0000 'International Tables Vol C Tables 4.2.6.8 and 6.1.1.4'
I I -0.3257 6.8362 'International Tables Vol C Tables 4.2.6.8 and 6.1.1.4'
N N 0.0311 0.0180 'International Tables Vol C Tables 4.2.6.8 and 6.1.1.4'
O O 0.0492 0.0322 'International Tables Vol C Tables 4.2.6.8 and 6.1.1.4'

loop_
_geom_angle_atom_site_label_1
_geom_angle_atom_site_label_2
_geom_angle_atom_site_label_3
_geom_angle
C8 O3 C9 116.9(5)
C10 O5 C11 115.4(3)
C1 N1 C4 112.6(4)
C1 N1 C7 119.4(4)
C7 N1 C4 111.0(4)
C2 N2 H2 118(4)
C10 N2 H2 119(4)
C10 N2 C2 122.1(4)
O1 C1 N1 125.1(4)
O1 C1 C2 126.6(4)
N1 C1 C2 108.2(4)
N2 C2 C1 115.3(4)
N2 C2 H2A 108.0
N2 C2 C3 114.3(4)
C1 C2 H2A 108.0
C3 C2 C1 102.9(4)
C3 C2 H2A 108.0
I1 C3 H3 108.0
C2 C3 I1 113.2(3)
C2 C3 H3 108.0
C4 C3 I1 114.0(3)
C4 C3 C2 105.3(4)
C4 C3 H3 108.0
N1 C4 C3 102.6(4)
N1 C4 H4 109.4
N1 C4 C5 103.0(4)
C3 C4 H4 109.5
C5 C4 C3 122.0(4)
C5 C4 H4 109.5
C4 C5 H5A 111.5
C4 C5 H5B 111.5
C4 C5 C6 101.2(4)
H5A C5 H5B 109.3
C6 C5 H5A 111.5
C6 C5 H5B 111.5
C5 C6 H6A 110.8
C5 C6 H6B 110.8
C5 C6 C7 104.6(4)
H6A C6 H6B 108.9
C7 C6 H6A 110.8
C7 C6 H6B 110.8
N1 C7 C6 103.8(4)
N1 C7 H7 108.9
N1 C7 C8 113.7(4)
C6 C7 H7 108.9
C8 C7 C6 112.5(4)
C8 C7 H7 108.9
O2 C8 O3 124.1(5)
O2 C8 C7 126.8(5)
O3 C8 C7 109.1(4)
O3 C9 H9A 109.5
O3 C9 H9B 109.5
O3 C9 H9C 109.5
H9A C9 H9B 109.5
H9A C9 H9C 109.5
H9B C9 H9C 109.5
O4 C10 O5 124.0(4)
O4 C10 N2 126.3(4)
N2 C10 O5 109.7(4)
O5 C11 H11A 110.4
O5 C11 H11B 110.4
O5 C11 C12 106.5(4)
H11A C11 H11B 108.6
C12 C11 H11A 110.4
C12 C11 H11B 110.4
C11 C12 H12 109.3
C11 C12 C13 111.6(4)
C11 C12 C24 114.9(4)
C13 C12 H12 109.3
C13 C12 C24 102.0(4)
C24 C12 H12 109.3
C14 C13 C12 129.1(4)
C14 C13 C18 120.2(4)
C18 C13 C12 110.6(4)
C13 C14 H14 120.5
C13 C14 C15 118.9(5)
C15 C14 H14 120.5
C14 C15 H15 119.8
C14 C15 C16 120.3(5)
C16 C15 H15 119.8
C15 C16 H16 119.5
C17 C16 C15 121.1(5)
C17 C16 H16 119.5
C16 C17 H17 120.6
C16 C17 C18 118.8(5)
C18 C17 H17 120.6
C13 C18 C19 108.1(4)
C17 C18 C13 120.6(5)
C17 C18 C19 131.3(4)
C20 C19 C18 130.6(4)
C20 C19 C24 120.4(5)
C24 C19 C18 108.9(4)
C19 C20 H20 120.9
C21 C20 C19 118.3(5)
C21 C20 H20 120.9
C20 C21 H21 119.3
C22 C21 C20 121.4(5)
C22 C21 H21 119.3
C21 C22 H22 119.8
C21 C22 C23 120.5(5)
C23 C22 H22 119.8
C22 C23 H23 120.7
C24 C23 C22 118.7(5)
C24 C23 H23 120.7
C19 C24 C12 110.3(4)
C23 C24 C12 128.9(4)
C23 C24 C19 120.7(4)
C38 O33 C39 117.3(4)
C40 O35 C41 115.0(4)
C31 N31 C34 113.7(4)
C31 N31 C37 119.4(4)
C37 N31 C34 110.8(4)
C32 N32 H32 112(5)
C40 N32 H32 125(5)
C40 N32 C32 120.7(4)
O31 C31 N31 125.9(5)
O31 C31 C32 126.1(5)
N31 C31 C32 107.9(4)
N32 C32 C31 115.4(4)
N32 C32 H32A 107.3
N32 C32 C33 115.8(4)
C31 C32 H32A 107.3
C33 C32 C31 103.3(4)
C33 C32 H32A 107.3
I31 C33 H33 107.7
C32 C33 I31 113.5(3)
C32 C33 H33 107.7
C32 C33 C34 105.8(4)
C34 C33 I31 114.1(3)
C34 C33 H33 107.7
N31 C34 C33 102.0(4)
N31 C34 H34 110.1
N31 C34 C35 102.7(4)
C33 C34 H34 110.1
C35 C34 C33 120.9(5)
C35 C34 H34 110.1
C34 C35 H35A 111.4
C34 C35 H35B 111.4
C34 C35 C36 101.9(5)
H35A C35 H35B 109.3
C36 C35 H35A 111.4
C36 C35 H35B 111.4
C35 C36 H36A 110.8
C35 C36 H36B 110.8
C35 C36 C37 104.7(5)
H36A C36 H36B 108.9
C37 C36 H36A 110.8
C37 C36 H36B 110.8
N31 C37 C36 104.1(4)
N31 C37 H37 109.0
N31 C37 C38 112.7(4)
C36 C37 H37 109.0
C38 C37 C36 112.9(5)
C38 C37 H37 109.0
O32 C38 O33 123.9(5)
O32 C38 C37 125.7(5)
O33 C38 C37 110.4(4)
O33 C39 H39A 109.5
O33 C39 H39B 109.5
O33 C39 H39C 109.5
H39A C39 H39B 109.5
H39A C39 H39C 109.5
H39B C39 H39C 109.5
O34 C40 O35 124.7(4)
O34 C40 N32 124.6(4)
O35 C40 N32 110.7(4)
O35 C41 H41A 110.5
O35 C41 H41B 110.5
O35 C41 C42 106.3(4)
H41A C41 H41B 108.7
C42 C41 H41A 110.5
C42 C41 H41B 110.5
C41 C42 H42 108.5
C41 C42 C43 111.5(4)
C43 C42 H42 108.5
C54 C42 C41 117.0(4)
C54 C42 H42 108.5
C54 C42 C43 102.5(4)
C44 C43 C42 129.5(4)
C44 C43 C48 120.9(5)
C48 C43 C42 109.6(4)
C43 C44 H44 121.0
C43 C44 C45 118.0(5)
C45 C44 H44 121.0
C44 C45 H45 119.7
C46 C45 C44 120.6(5)
C46 C45 H45 119.7
C45 C46 H46 119.1
C45 C46 C47 121.7(5)
C47 C46 H46 119.1
C46 C47 H47 120.9
C46 C47 C48 118.3(5)
C48 C47 H47 120.9
C43 C48 C49 108.8(4)
C47 C48 C43 120.5(5)
C47 C48 C49 130.7(5)
C50 C49 C48 130.0(5)
C50 C49 C54 121.4(5)
C54 C49 C48 108.5(4)
C49 C50 H50 120.5
C49 C50 C51 118.9(5)
C51 C50 H50 120.5
C50 C51 H51 119.8
C50 C51 C52 120.3(5)
C52 C51 H51 119.8
C51 C52 H52 119.7
C51 C52 C53 120.5(5)
C53 C52 H52 119.7
C52 C53 H53 120.5
C54 C53 C52 119.0(5)
C54 C53 H53 120.5
C49 C54 C42 110.4(4)
C53 C54 C42 129.8(5)
C53 C54 C49 119.7(5)
O61A C61A C62A 114.7(13)
O61A C61A C63A 122.4(14)
C62A C61A C63A 122.5(13)
C61A C62A H62A 109.5
C61A C62A H62B 109.5
C61A C62A H62C 109.5
H62A C62A H62B 109.5
H62A C62A H62C 109.5
H62B C62A H62C 109.5
C61A C63A H63A 109.5
C61A C63A H63B 109.5
C61A C63A H63C 109.5
H63A C63A H63B 109.5
H63A C63A H63C 109.5
H63B C63A H63C 109.5
O61B C61B C62B 124(2)
O61B C61B C63B 117(2)
C63B C61B C62B 111(2)
C61B C62B H62D 109.5
C61B C62B H62E 109.5
C61B C62B H62F 109.5
H62D C62B H62E 109.5
H62D C62B H62F 109.5
H62E C62B H62F 109.5
C61B C63B H63D 109.5
C61B C63B H63E 109.5
C61B C63B H63F 109.5
H63D C63B H63E 109.5
H63D C63B H63F 109.5
H63E C63B H63F 109.5

loop_
_geom_bond_atom_site_label_1
_geom_bond_atom_site_label_2
_geom_bond_distance
I1 C3 2.159(5)
O1 C1 1.200(6)
O2 C8 1.181(6)
O3 C8 1.339(6)
O3 C9 1.439(7)
O4 C10 1.213(6)
O5 C10 1.359(5)
O5 C11 1.447(5)
N1 C1 1.381(6)
N1 C4 1.476(6)
N1 C7 1.460(6)
N2 H2 0.74(5)
N2 C2 1.436(6)
N2 C10 1.345(6)
C1 C2 1.532(6)
C2 H2A 1.0000
C2 C3 1.530(6)
C3 H3 1.0000
C3 C4 1.526(6)
C4 H4 1.0000
C4 C5 1.517(7)
C5 H5A 0.9900
C5 H5B 0.9900
C5 C6 1.544(7)
C6 H6A 0.9900
C6 H6B 0.9900
C6 C7 1.551(7)
C7 H7 1.0000
C7 C8 1.494(7)
C9 H9A 0.9800
C9 H9B 0.9800
C9 H9C 0.9800
C11 H11A 0.9900
C11 H11B 0.9900
C11 C12 1.515(6)
C12 H12 1.0000
C12 C13 1.518(6)
C12 C24 1.522(6)
C13 C14 1.383(7)
C13 C18 1.409(6)
C14 H14 0.9500
C14 C15 1.389(7)
C15 H15 0.9500
C15 C16 1.399(8)
C16 H16 0.9500
C16 C17 1.376(8)
C17 H17 0.9500
C17 C18 1.382(7)
C18 C19 1.469(7)
C19 C20 1.391(7)
C19 C24 1.402(6)
C20 H20 0.9500
C20 C21 1.388(8)
C21 H21 0.9500
C21 C22 1.381(8)
C22 H22 0.9500
C22 C23 1.396(7)
C23 H23 0.9500
C23 C24 1.379(7)
I31 C33 2.152(5)
O31 C31 1.198(6)
O32 C38 1.177(6)
O33 C38 1.337(6)
O33 C39 1.432(7)
O34 C40 1.215(6)
O35 C40 1.344(6)
O35 C41 1.460(6)
N31 C31 1.372(7)
N31 C34 1.473(7)
N31 C37 1.462(6)
N32 H32 0.82(8)
N32 C32 1.435(6)
N32 C40 1.353(6)
C31 C32 1.532(7)
C32 H32A 1.0000
C32 C33 1.521(7)
C33 H33 1.0000
C33 C34 1.535(7)
C34 H34 1.0000
C34 C35 1.515(8)
C35 H35A 0.9900
C35 H35B 0.9900
C35 C36 1.537(8)
C36 H36A 0.9900
C36 H36B 0.9900
C36 C37 1.541(9)
C37 H37 1.0000
C37 C38 1.488(7)
C39 H39A 0.9800
C39 H39B 0.9800
C39 H39C 0.9800
C41 H41A 0.9900
C41 H41B 0.9900
C41 C42 1.514(7)
C42 H42 1.0000
C42 C43 1.524(7)
C42 C54 1.509(7)
C43 C44 1.383(7)
C43 C48 1.398(7)
C44 H44 0.9500
C44 C45 1.392(7)
C45 H45 0.9500
C45 C46 1.377(7)
C46 H46 0.9500
C46 C47 1.378(7)
C47 H47 0.9500
C47 C48 1.379(7)
C48 C49 1.473(7)
C49 C50 1.385(7)
C49 C54 1.393(7)
C50 H50 0.9500
C50 C51 1.386(8)
C51 H51 0.9500
C51 C52 1.388(8)
C52 H52 0.9500
C52 C53 1.405(8)
C53 H53 0.9500
C53 C54 1.387(7)
O61A C61A 1.223(15)
C61A C62A 1.422(12)
C61A C63A 1.454(12)
C62A H62A 0.9800
C62A H62B 0.9800
C62A H62C 0.9800
C63A H63A 0.9800
C63A H63B 0.9800
C63A H63C 0.9800
O61B C61B 1.231(18)
C61B C62B 1.443(14)
C61B C63B 1.436(14)
C62B H62D 0.9800
C62B H62E 0.9800
C62B H62F 0.9800
C63B H63D 0.9800
C63B H63E 0.9800
C63B H63F 0.9800

loop_
_geom_hbond_atom_site_label_D
_geom_hbond_atom_site_label_H
_geom_hbond_atom_site_label_A
_geom_hbond_distance_DH
_geom_hbond_distance_HA
_geom_hbond_distance_DA
_geom_hbond_angle_DHA
_geom_hbond_site_symmetry_A
N2 H2 O4 0.74(5) 2.36(5) 2.996(5) 144(5) 1_655
N32 H32 O34 0.82(8) 2.26(8) 3.037(5) 158(6) 1_655

loop_
_geom_torsion_atom_site_label_1
_geom_torsion_atom_site_label_2
_geom_torsion_atom_site_label_3
_geom_torsion_atom_site_label_4
_geom_torsion
I1 C3 C4 N1 -153.0(3)
I1 C3 C4 C5 -38.7(6)
O1 C1 C2 N2 43.1(7)
O1 C1 C2 C3 168.2(5)
O5 C11 C12 C13 -169.0(4)
O5 C11 C12 C24 75.5(5)
N1 C1 C2 N2 -140.6(4)
N1 C1 C2 C3 -15.5(5)
N1 C4 C5 C6 -39.4(5)
N1 C7 C8 O2 -6.3(8)
N1 C7 C8 O3 174.0(4)
N2 C2 C3 I1 -82.1(4)
N2 C2 C3 C4 152.7(4)
C1 N1 C4 C3 19.6(5)
C1 N1 C4 C5 -107.9(4)
C1 N1 C7 C6 128.1(5)
C1 N1 C7 C8 -109.4(5)
C1 C2 C3 I1 152.2(3)
C1 C2 C3 C4 27.0(4)
C2 N2 C10 O4 -1.1(7)
C2 N2 C10 O5 -179.6(4)
C2 C3 C4 N1 -28.3(4)
C2 C3 C4 C5 85.9(5)
C3 C4 C5 C6 -153.4(5)
C4 N1 C1 O1 173.7(4)
C4 N1 C1 C2 -2.6(5)
C4 N1 C7 C6 -5.5(5)
C4 N1 C7 C8 117.0(5)
C4 C5 C6 C7 36.7(5)
C5 C6 C7 N1 -19.8(5)
C5 C6 C7 C8 -143.1(4)
C6 C7 C8 O2 111.2(7)
C6 C7 C8 O3 -68.5(6)
C7 N1 C1 O1 40.9(7)
C7 N1 C1 C2 -135.5(4)
C7 N1 C4 C3 156.5(4)
C7 N1 C4 C5 29.0(5)
C9 O3 C8 O2 0.6(9)
C9 O3 C8 C7 -179.7(5)
C10 O5 C11 C12 173.6(4)
C10 N2 C2 C1 -120.3(5)
C10 N2 C2 C3 120.7(5)
C11 O5 C10 O4 7.1(6)
C11 O5 C10 N2 -174.4(4)
C11 C12 C13 C14 59.0(6)
C11 C12 C13 C18 -120.5(4)
C11 C12 C24 C19 119.0(4)
C11 C12 C24 C23 -61.9(6)
C12 C13 C14 C15 -179.2(5)
C12 C13 C18 C17 178.5(4)
C12 C13 C18 C19 -2.5(5)
C13 C12 C24 C19 -1.9(5)
C13 C12 C24 C23 177.2(5)
C13 C14 C15 C16 0.8(7)
C13 C18 C19 C20 -177.2(5)
C13 C18 C19 C24 1.2(5)
C14 C13 C18 C17 -1.2(7)
C14 C13 C18 C19 177.9(4)
C14 C15 C16 C17 -1.0(8)
C15 C16 C17 C18 0.1(7)
C16 C17 C18 C13 0.9(7)
C16 C17 C18 C19 -177.9(5)
C17 C18 C19 C20 1.8(9)
C17 C18 C19 C24 -179.9(5)
C18 C13 C14 C15 0.3(7)
C18 C19 C20 C21 177.5(5)
C18 C19 C24 C12 0.5(5)
C18 C19 C24 C23 -178.7(4)
C19 C20 C21 C22 0.2(8)
C20 C19 C24 C12 179.1(4)
C20 C19 C24 C23 -0.1(7)
C20 C21 C22 C23 1.1(8)
C21 C22 C23 C24 -1.9(8)
C22 C23 C24 C12 -177.7(5)
C22 C23 C24 C19 1.4(7)
C24 C12 C13 C14 -177.7(4)
C24 C12 C13 C18 2.7(5)
C24 C19 C20 C21 -0.7(8)
I31 C33 C34 N31 -151.6(3)
I31 C33 C34 C35 -38.7(7)
O31 C31 C32 N32 41.4(7)
O31 C31 C32 C33 168.7(5)
O35 C41 C42 C43 -171.4(4)
O35 C41 C42 C54 71.0(5)
N31 C31 C32 N32 -142.6(4)
N31 C31 C32 C33 -15.2(5)
N31 C34 C35 C36 -39.0(7)
N31 C37 C38 O32 -12.0(10)
N31 C37 C38 O33 169.6(5)
N32 C32 C33 I31 -81.6(4)
N32 C32 C33 C34 152.6(4)
C31 N31 C34 C33 17.5(5)
C31 N31 C34 C35 -108.4(5)
C31 N31 C37 C36 128.2(6)
C31 N31 C37 C38 -109.1(6)
C31 C32 C33 I31 151.4(3)
C31 C32 C33 C34 25.5(5)
C32 N32 C40 O34 8.8(8)
C32 N32 C40 O35 -172.2(4)
C32 C33 C34 N31 -26.1(5)
C32 C33 C34 C35 86.8(6)
C33 C34 C35 C36 -151.5(6)
C34 N31 C31 O31 174.4(5)
C34 N31 C31 C32 -1.6(6)
C34 N31 C37 C36 -6.9(6)
C34 N31 C37 C38 115.8(5)
C34 C35 C36 C37 35.4(8)
C35 C36 C37 N31 -18.1(7)
C35 C36 C37 C38 -140.7(6)
C36 C37 C38 O32 105.6(8)
C36 C37 C38 O33 -72.8(7)
C37 N31 C31 O31 40.6(7)
C37 N31 C31 C32 -135.4(4)
C37 N31 C34 C33 155.3(4)
C37 N31 C34 C35 29.4(6)
C39 O33 C38 O32 -0.8(10)
C39 O33 C38 C37 177.6(6)
C40 O35 C41 C42 -173.7(4)
C40 N32 C32 C31 52.5(7)
C40 N32 C32 C33 -68.2(6)
C41 O35 C40 O34 -1.1(7)
C41 O35 C40 N32 179.9(4)
C41 C42 C43 C44 49.9(7)
C41 C42 C43 C48 -128.3(5)
C41 C42 C54 C49 125.6(5)
C41 C42 C54 C53 -56.6(7)
C42 C43 C44 C45 -177.4(5)
C42 C43 C48 C47 178.8(4)
C42 C43 C48 C49 0.7(5)
C43 C42 C54 C49 3.3(5)
C43 C42 C54 C53 -178.9(5)
C43 C44 C45 C46 -1.0(7)
C43 C48 C49 C50 -176.6(5)
C43 C48 C49 C54 1.5(6)
C44 C43 C48 C47 0.4(7)
C44 C43 C48 C49 -177.8(4)
C44 C45 C46 C47 0.2(7)
C45 C46 C47 C48 0.9(7)
C46 C47 C48 C43 -1.1(7)
C46 C47 C48 C49 176.5(5)
C47 C48 C49 C50 5.5(9)
C47 C48 C49 C54 -176.4(5)
C48 C43 C44 C45 0.7(7)
C48 C49 C50 C51 178.9(5)
C48 C49 C54 C42 -3.1(6)
C48 C49 C54 C53 178.9(5)
C49 C50 C51 C52 2.4(8)
C50 C49 C54 C42 175.2(5)
C50 C49 C54 C53 -2.8(8)
C50 C51 C52 C53 -4.1(9)
C51 C52 C53 C54 2.3(8)
C52 C53 C54 C42 -176.5(5)
C52 C53 C54 C49 1.1(8)
C54 C42 C43 C44 175.9(5)
C54 C42 C43 C48 -2.3(5)
C54 C49 C50 C51 1.1(8)
